data_2014551
loop_
_publ_author_name
'Jason B. Benedict'
'Theresa Bullard'
'Werner Kaminsky'
'Bart Kahr'

_publ_section_title
;
 Potassium hydrogen diphthalate dihydrate: a new structure and
 correction to the literature
;
_journal_issue 11
_journal_name_full 'Acta Crystallographica Section C'
_journal_page_first m551
_journal_page_last m553
_journal_paper_doi 10.1107/S0108270104019043
_journal_volume 60
_journal_year 2004
_chemical_formula_iupac 'K +, C16 H11 O8 -, 2H2 O1'
_chemical_formula_moiety 'K +, C16 H11 O8 -, 2H2 O1'
_chemical_formula_sum 'C16 H15 K O10'
_chemical_formula_weight 406.38
_chemical_name_common KAPdimerneedle
_chemical_name_systematic
;
Potassium hydrogen diphthalate dihydrate
;
_space_group_IT_number 15
_symmetry_cell_setting monoclinic
_symmetry_space_group_name_Hall '-C 2yc'
_symmetry_space_group_name_H-M 'C 1 2/c 1'
_atom_sites_solution_hydrogens geom
_atom_sites_solution_primary direct
_atom_sites_solution_secondary difmap
_cell_angle_alpha 90.00
_cell_angle_beta 116.5521(11)
_cell_angle_gamma 90.00
_cell_formula_units_Z 4
_cell_length_a 13.5830(3)
_cell_length_b 21.1270(5)
_cell_length_c 6.8170(2)
_cell_measurement_reflns_used 239
_cell_measurement_temperature 273(2)
_cell_measurement_theta_max 24.4
_cell_measurement_theta_min 2.35
_cell_volume 1749.93(8)
_computing_cell_refinement 'HKL Scalepack (Otwinowski & Minor 1997)'
_computing_data_collection 'KappaCCD Software (Nonius, 1997)'
_computing_data_reduction 'HKL2000 (Otwinowski & Minor 1997)'
_computing_molecular_graphics 'maXus (MacKat et al. 1998)'
_computing_publication_material 'SHELXL97 (Sheldrick, 1997)'
_computing_structure_refinement 'SHELXL97 (Sheldrick, 1997)'
_computing_structure_solution 'SIR97 (Altomare et al., 1994)'
_diffrn_ambient_temperature 273(2)
_diffrn_measured_fraction_theta_full 0.975
_diffrn_measured_fraction_theta_max 0.806
_diffrn_measurement_device_type 'Nonius KappaCCD'
_diffrn_measurement_method '\f and \w scans'
_diffrn_radiation_monochromator graphite
_diffrn_radiation_source 'fine-focus sealed tube'
_diffrn_radiation_type MoK\a
_diffrn_radiation_wavelength 0.71073
_diffrn_reflns_av_R_equivalents 0.0239
_diffrn_reflns_av_sigmaI/netI 0.0418
_diffrn_reflns_limit_h_max 19
_diffrn_reflns_limit_h_min -19
_diffrn_reflns_limit_k_max 29
_diffrn_reflns_limit_k_min -29
_diffrn_reflns_limit_l_max 9
_diffrn_reflns_limit_l_min -9
_diffrn_reflns_number 3680
_diffrn_reflns_theta_full 25.00
_diffrn_reflns_theta_max 29.89
_diffrn_reflns_theta_min 3.15
_exptl_absorpt_coefficient_mu 0.358
_exptl_absorpt_correction_T_max 0.9032
_exptl_absorpt_correction_T_min 0.8467
_exptl_absorpt_correction_type multi-scan
_exptl_absorpt_process_details 'HKL2000 (Otwinowski & Minor 1997)'
_exptl_crystal_colour colourless
_exptl_crystal_density_diffrn 1.542
_exptl_crystal_density_method 'not measured'
_exptl_crystal_description cut-block
_exptl_crystal_F_000 840
_exptl_crystal_size_max 0.48
_exptl_crystal_size_mid 0.31
_exptl_crystal_size_min 0.29
_refine_diff_density_max 0.245
_refine_diff_density_min -0.260
_refine_ls_extinction_method none
_refine_ls_goodness_of_fit_ref 0.999
_refine_ls_hydrogen_treatment constr
_refine_ls_matrix_type full
_refine_ls_number_parameters 131
_refine_ls_number_reflns 2041
_refine_ls_number_restraints 0
_refine_ls_restrained_S_all 0.999
_refine_ls_R_factor_all 0.0447
_refine_ls_R_factor_gt 0.0305
_refine_ls_shift/su_max 0.001
_refine_ls_shift/su_mean 0.000
_refine_ls_structure_factor_coef Fsqd
_refine_ls_weighting_details 'calc w=1/[\s^2^(Fo^2^)+(0.0522P)^2^] where P=(Fo^2^+2Fc^2^)/3'
_refine_ls_weighting_scheme calc
_refine_ls_wR_factor_gt 0.0767
_refine_ls_wR_factor_ref 0.0819
_reflns_number_gt 1682
_reflns_number_total 2041
_reflns_threshold_expression I>2\s(I)
_cod_data_source_file sq1160.cif
_cod_data_source_block I
_cod_original_sg_symbol_H-M 'C 2/c'
_cod_original_formula_sum 'C16 H15 K1 O10'
_cod_database_code 2014551
_cod_database_fobs_code 2014551

loop_
_symmetry_equiv_pos_as_xyz
'x, y, z'
'-x, y, -z+1/2'
'x+1/2, y+1/2, z'
'-x+1/2, y+1/2, -z+1/2'
'-x, -y, -z'
'x, -y, z-1/2'
'-x+1/2, -y+1/2, -z'
'x+1/2, -y+1/2, z-1/2'

loop_
_atom_site_label
_atom_site_fract_x
_atom_site_fract_y
_atom_site_fract_z
_atom_site_U_iso_or_equiv
_atom_site_adp_type
_atom_site_calc_flag
_atom_site_refinement_flags
_atom_site_occupancy
_atom_site_disorder_assembly
_atom_site_disorder_group
_atom_site_type_symbol
K1 0.5000 0.550188(16) 0.2500 0.01852(12) Uani d S 1 . . K
O1 0.34638(7) 0.47208(4) 0.30945(14) 0.0208(2) Uani d . 1 . . O
O2 0.18625(7) 0.52109(4) 0.11436(15) 0.0230(2) Uani d . 1 . . O
H2 0.2250 0.5527 0.1596 0.035 Uiso calc R 1 . . H
O3 0.41424(7) 0.34097(4) 0.50179(14) 0.0186(2) Uani d . 1 . . O
O4 0.39982(7) 0.34408(4) 0.16310(14) 0.0209(2) Uani d . 1 . . O
H4A 0.4672 0.3459 0.2287 0.031 Uiso calc PR 0.50 . . H
O5 0.70096(8) 0.62456(4) 0.27164(16) 0.0234(2) Uani d . 1 . . O
H5A 0.6687(14) 0.6395(7) 0.339(3) 0.028 Uiso d . 1 . . H
H5B 0.6704(14) 0.6380(7) 0.143(3) 0.028 Uiso d . 1 . . H
C1 0.24635(10) 0.47017(5) 0.19816(19) 0.0170(3) Uani d . 1 . . C
C2 0.18190(9) 0.41029(5) 0.14561(19) 0.0167(3) Uani d . 1 . . C
C3 0.06716(10) 0.41098(6) 0.0489(2) 0.0225(3) Uani d . 1 . . C
H3 0.0301 0.4495 0.0104 0.027 Uiso calc R 1 . . H
C4 0.00777(11) 0.35547(6) 0.0094(2) 0.0250(3) Uani d . 1 . . C
H4 -0.0687 0.3567 -0.0543 0.030 Uiso calc R 1 . . H
C5 0.06204(11) 0.29794(6) 0.0646(2) 0.0240(3) Uani d . 1 . . C
H5 0.0221 0.2605 0.0385 0.029 Uiso calc R 1 . . H
C6 0.17629(10) 0.29612(6) 0.1593(2) 0.0211(3) Uani d . 1 . . C
H6 0.2127 0.2574 0.1954 0.025 Uiso calc R 1 . . H
C7 0.23649(10) 0.35203(5) 0.20022(19) 0.0158(3) Uani d . 1 . . C
C8 0.35957(10) 0.34651(5) 0.30218(19) 0.0154(2) Uani d . 1 . . C

loop_
_atom_site_aniso_label
_atom_site_aniso_U_11
_atom_site_aniso_U_22
_atom_site_aniso_U_33
_atom_site_aniso_U_12
_atom_site_aniso_U_13
_atom_site_aniso_U_23
K1 0.01609(19) 0.0186(2) 0.0189(2) 0.000 0.00607(15) 0.000
O1 0.0149(4) 0.0192(5) 0.0235(5) -0.0011(3) 0.0043(4) 0.0016(3)
O2 0.0166(4) 0.0143(4) 0.0332(5) -0.0003(3) 0.0066(4) 0.0020(3)
O3 0.0173(4) 0.0204(4) 0.0164(4) 0.0023(3) 0.0060(4) 0.0007(3)
O4 0.0140(4) 0.0325(5) 0.0166(4) 0.0011(3) 0.0071(4) -0.0003(3)
O5 0.0299(5) 0.0232(5) 0.0200(5) 0.0095(4) 0.0137(4) 0.0038(3)
C1 0.0155(6) 0.0193(6) 0.0160(6) 0.0010(4) 0.0070(5) 0.0009(4)
C2 0.0155(6) 0.0187(7) 0.0158(6) -0.0001(4) 0.0069(5) -0.0006(4)
C3 0.0156(6) 0.0213(7) 0.0283(7) 0.0030(4) 0.0078(5) -0.0005(5)
C4 0.0138(6) 0.0269(8) 0.0319(7) -0.0032(5) 0.0080(6) -0.0041(5)
C5 0.0217(6) 0.0199(7) 0.0311(7) -0.0064(5) 0.0123(6) -0.0056(5)
C6 0.0211(6) 0.0158(6) 0.0263(7) 0.0007(4) 0.0105(5) -0.0010(5)
C7 0.0149(6) 0.0186(6) 0.0146(6) -0.0001(4) 0.0072(5) -0.0009(4)
C8 0.0176(6) 0.0094(6) 0.0187(6) 0.0008(4) 0.0077(5) -0.0005(4)

loop_
_atom_type_symbol
_atom_type_description
_atom_type_scat_dispersion_real
_atom_type_scat_dispersion_imag
_atom_type_scat_source
C C 0.0033 0.0016 'International Tables Vol C Tables 4.2.6.8 and 6.1.1.4'
H H 0.0000 0.0000 'International Tables Vol C Tables 4.2.6.8 and 6.1.1.4'
O O 0.0106 0.0060 'International Tables Vol C Tables 4.2.6.8 and 6.1.1.4'
K K 0.2009 0.2494 'International Tables Vol C Tables 4.2.6.8 and 6.1.1.4'

loop_
_geom_angle_atom_site_label_1
_geom_angle_atom_site_label_2
_geom_angle_atom_site_label_3
_geom_angle_site_symmetry_1
_geom_angle_site_symmetry_3
_geom_angle
O3 K1 O3 6_565 5_666 68.57(3)
O3 K1 O1 6_565 5_666 133.86(3)
O3 K1 O1 5_666 5_666 65.29(2)
O3 K1 O1 6_565 6_565 65.29(2)
O3 K1 O1 5_666 6_565 133.86(3)
O1 K1 O1 5_666 6_565 160.84(4)
O3 K1 O1 6_565 . 115.73(2)
O3 K1 O1 5_666 . 122.01(3)
O1 K1 O1 5_666 . 89.55(2)
O1 K1 O1 6_565 . 79.26(2)
O3 K1 O1 6_565 2_655 122.01(3)
O3 K1 O1 5_666 2_655 115.73(2)
O1 K1 O1 5_666 2_655 79.26(2)
O1 K1 O1 6_565 2_655 89.55(2)
O1 K1 O1 . 2_655 108.60(4)
O3 K1 O5 6_565 . 74.34(2)
O3 K1 O5 5_666 . 55.33(3)
O1 K1 O5 5_666 . 79.48(2)
O1 K1 O5 6_565 . 110.58(3)
O1 K1 O5 . . 168.76(2)
O1 K1 O5 2_655 . 67.14(2)
O3 K1 O5 6_565 2_655 55.33(3)
O3 K1 O5 5_666 2_655 74.34(2)
O1 K1 O5 5_666 2_655 110.58(3)
O1 K1 O5 6_565 2_655 79.48(2)
O1 K1 O5 . 2_655 67.14(2)
O1 K1 O5 2_655 2_655 168.76(2)
O5 K1 O5 . 2_655 118.99(3)
O3 K1 C8 6_565 6_565 17.81(2)
O3 K1 C8 5_666 6_565 86.13(3)
O1 K1 C8 5_666 6_565 151.23(3)
O1 K1 C8 6_565 6_565 47.84(3)
O1 K1 C8 . 6_565 109.63(3)
O1 K1 C8 2_655 6_565 112.59(3)
O5 K1 C8 . 6_565 81.48(3)
O5 K1 C8 2_655 6_565 61.44(3)
O3 K1 C8 6_565 5_666 86.13(3)
O3 K1 C8 5_666 5_666 17.81(2)
O1 K1 C8 5_666 5_666 47.84(3)
O1 K1 C8 6_565 5_666 151.23(3)
O1 K1 C8 . 5_666 112.59(3)
O1 K1 C8 2_655 5_666 109.63(3)
O5 K1 C8 . 5_666 61.44(3)
O5 K1 C8 2_655 5_666 81.48(3)
C8 K1 C8 6_565 5_666 103.81(4)
O3 K1 K1 6_565 5_666 142.547(19)
O3 K1 K1 5_666 5_666 94.538(18)
O1 K1 K1 5_666 5_666 44.785(17)
O1 K1 K1 6_565 5_666 122.27(2)
O1 K1 K1 . 5_666 44.766(18)
O1 K1 K1 2_655 5_666 95.36(2)
O5 K1 K1 . 5_666 124.220(18)
O5 K1 K1 2_655 5_666 88.505(18)
C8 K1 K1 6_565 5_666 148.646(19)
C8 K1 K1 5_666 5_666 78.338(19)
O3 K1 K1 6_565 5_665 94.538(18)
O3 K1 K1 5_666 5_665 142.545(19)
O1 K1 K1 5_666 5_665 122.27(2)
O1 K1 K1 6_565 5_665 44.784(17)
O1 K1 K1 . 5_665 95.36(2)
O1 K1 K1 2_655 5_665 44.766(18)
O5 K1 K1 . 5_665 88.504(18)
O5 K1 K1 2_655 5_665 124.221(18)
C8 K1 K1 6_565 5_665 78.338(19)
C8 K1 K1 5_666 5_665 148.645(19)
K1 K1 K1 5_666 5_665 116.223(17)
O3 K1 H5A 6_565 . 69.9(3)
O3 K1 H5A 5_666 . 40.2(4)
O1 K1 H5A 5_666 . 74.9(3)
O1 K1 H5A 6_565 . 118.9(3)
O1 K1 H5A . . 160.2(3)
O1 K1 H5A 2_655 . 80.8(3)
O5 K1 H5A . . 15.2(3)
O5 K1 H5A 2_655 . 106.6(3)
C8 K1 H5A 6_565 . 81.1(3)
C8 K1 H5A 5_666 . 47.8(3)
K1 K1 H5A 5_666 . 118.6(3)
K1 K1 H5A 5_665 . 103.2(4)
C1 O1 K1 . 5_666 137.71(8)
C1 O1 K1 . . 127.99(7)
K1 O1 K1 5_666 . 90.45(2)
C1 O2 H2 . . 109.5
C8 O3 K1 . 5_666 118.39(7)
C8 O4 H4A . . 109.5
K1 O5 H5A . . 62.9(10)
K1 O5 H5B . . 96.3(11)
H5A O5 H5B . . 108.4(16)
O1 C1 O2 . . 122.85(10)
O1 C1 C2 . . 123.17(10)
O2 C1 C2 . . 113.98(10)
C3 C2 C7 . . 118.85(11)
C3 C2 C1 . . 121.17(11)
C7 C2 C1 . . 119.94(11)
C4 C3 C2 . . 121.03(11)
C4 C3 H3 . . 119.5
C2 C3 H3 . . 119.5
C3 C4 C5 . . 119.97(12)
C3 C4 H4 . . 120.0
C5 C4 H4 . . 120.0
C4 C5 C6 . . 119.95(11)
C4 C5 H5 . . 120.0
C6 C5 H5 . . 120.0
C5 C6 C7 . . 120.23(11)
C5 C6 H6 . . 119.9
C7 C6 H6 . . 119.9
C6 C7 C2 . . 119.95(11)
C6 C7 C8 . . 117.37(10)
C2 C7 C8 . . 122.68(10)
O3 C8 O4 . . 124.38(11)
O3 C8 C7 . . 121.08(10)
O4 C8 C7 . . 114.39(10)
O3 C8 K1 . 5_666 43.80(5)
O4 C8 K1 . 5_666 114.62(7)
C7 C8 K1 . 5_666 114.26(7)

loop_
_geom_bond_atom_site_label_1
_geom_bond_atom_site_label_2
_geom_bond_site_symmetry_2
_geom_bond_distance
_geom_bond_publ_flag
K1 O3 6_565 2.7831(8) y
K1 O3 5_666 2.7831(9) ?
K1 O1 5_666 2.8270(9) ?
K1 O1 6_565 2.8270(9) y
K1 O1 . 2.8279(8) y
K1 O1 2_655 2.8280(8) ?
K1 O5 . 3.0954(10) y
K1 O5 2_655 3.0954(10) ?
K1 C8 6_565 3.5377(12) ?
K1 C8 5_666 3.5377(12) ?
K1 K1 5_666 4.0143(4) ?
K1 K1 5_665 4.0144(4) ?
K1 H5A . 2.816(15) ?
O1 C1 . 1.2255(15) ?
O1 K1 5_666 2.8271(9) ?
O2 C1 . 1.3166(14) ?
O2 H2 . 0.8200 ?
O3 C8 . 1.2301(15) ?
O3 K1 5_666 2.7832(9) ?
O4 C8 . 1.2899(14) ?
O4 H4A . 0.8200 ?
O5 H5A . 0.827(17) ?
O5 H5B . 0.833(17) ?
C1 C2 . 1.4882(16) ?
C2 C3 . 1.3947(17) ?
C2 C7 . 1.3986(16) ?
C3 C4 . 1.3800(17) ?
C3 H3 . 0.9300 ?
C4 C5 . 1.3836(18) ?
C4 H4 . 0.9300 ?
C5 C6 . 1.3895(18) ?
C5 H5 . 0.9300 ?
C6 C7 . 1.3921(17) ?
C6 H6 . 0.9300 ?
C7 C8 . 1.5010(17) ?
C8 K1 5_666 3.5376(12) ?

loop_
_geom_hbond_atom_site_label_D
_geom_hbond_atom_site_label_H
_geom_hbond_atom_site_label_A
_geom_hbond_site_symmetry_A
_geom_hbond_distance_DH
_geom_hbond_distance_HA
_geom_hbond_distance_DA
_geom_hbond_angle_DHA
_geom_hbond_publ_flag
O2 H2 O5 2_655 0.82 1.76 2.5815(12) 174 yes
O4 H4A O4 2_655 0.82 1.62 2.4347(17) 173 yes
O5 H5A O3 5_666 0.827(17) 1.925(18) 2.7433(13) 169.9(14) yes
O5 H5B O4 5_665 0.833(17) 1.907(17) 2.7330(13) 171.4(15) yes

loop_
_geom_torsion_atom_site_label_1
_geom_torsion_atom_site_label_2
_geom_torsion_atom_site_label_3
_geom_torsion_atom_site_label_4
_geom_torsion_site_symmetry_1
_geom_torsion_site_symmetry_4
_geom_torsion
O3 K1 O1 C1 6_565 . 20.91(10)
O3 K1 O1 C1 5_666 . 100.72(10)
O1 K1 O1 C1 5_666 . 160.86(11)
O1 K1 O1 C1 6_565 . -34.78(9)
O1 K1 O1 C1 2_655 . -120.63(10)
O5 K1 O1 C1 . . 173.50(12)
O5 K1 O1 C1 2_655 . 48.23(9)
C8 K1 O1 C1 6_565 . 2.75(10)
C8 K1 O1 C1 5_666 . 117.77(9)
K1 K1 O1 C1 5_666 . 160.86(11)
K1 K1 O1 C1 5_665 . -76.76(10)
O3 K1 O1 K1 6_565 5_666 -139.95(3)
O3 K1 O1 K1 5_666 5_666 -60.14(3)
O1 K1 O1 K1 5_666 5_666 0.0
O1 K1 O1 K1 6_565 5_666 164.36(3)
O1 K1 O1 K1 2_655 5_666 78.50(2)
O5 K1 O1 K1 . 5_666 12.64(14)
O5 K1 O1 K1 2_655 5_666 -112.63(3)
C8 K1 O1 K1 6_565 5_666 -158.11(3)
C8 K1 O1 K1 5_666 5_666 -43.09(3)
K1 K1 O1 K1 5_665 5_666 122.38(2)
K1 O1 C1 O2 5_666 . 112.43(12)
K1 O1 C1 O2 . . -38.41(16)
K1 O1 C1 C2 5_666 . -67.55(16)
K1 O1 C1 C2 . . 141.61(9)
O1 C1 C2 C3 . . 169.65(12)
O2 C1 C2 C3 . . -10.33(16)
O1 C1 C2 C7 . . -8.13(18)
O2 C1 C2 C7 . . 171.89(11)
C7 C2 C3 C4 . . 0.75(19)
C1 C2 C3 C4 . . -177.05(12)
C2 C3 C4 C5 . . -0.4(2)
C3 C4 C5 C6 . . -0.2(2)
C4 C5 C6 C7 . . 0.5(2)
C5 C6 C7 C2 . . -0.13(19)
C5 C6 C7 C8 . . -179.84(11)
C3 C2 C7 C6 . . -0.47(18)
C1 C2 C7 C6 . . 177.37(11)
C3 C2 C7 C8 . . 179.23(11)
C1 C2 C7 C8 . . -2.94(17)
K1 O3 C8 O4 5_666 . 90.91(11)
K1 O3 C8 C7 5_666 . -93.71(11)
C6 C7 C8 O3 . . -83.48(14)
C2 C7 C8 O3 . . 96.81(14)
C6 C7 C8 O4 . . 92.33(13)
C2 C7 C8 O4 . . -87.37(14)
C6 C7 C8 K1 . 5_666 -132.74(9)
C2 C7 C8 K1 . 5_666 47.56(13)
